data_4327171
loop_
_publ_author_name
'Jacquelyn T. Price'
'Melanie Lui'
'Nathan D. Jones'
'Paul J. Ragogna'

_publ_contact_author_address
;Department of Chemistry
University of Western Ontario
1151 Richmond St.
London Ontario
Canada
N6A 3K7
;
_publ_contact_author_email pragogna@uwo.ca
_publ_contact_author_name 'Paul J. Ragogna'
_publ_contact_author_phone 519-661-2111
_publ_section_title
;
 Group 15 Pnictenium Cations Supported by a Conjugated Bithiophene
 Backbone
;
_journal_name_full 'Inorganic Chemistry'
_journal_page_first 12810
_journal_page_last 12817
_journal_paper_doi 10.1021/ic201983n
_journal_volume 50
_journal_year 2011
_chemical_formula_moiety 'C24 H20 N2 O2 S2'
_chemical_formula_sum 'C24 H20 N2 O2 S2'
_chemical_formula_weight 432.54
_chemical_name_systematic
; 
 ? 
;
_space_group_IT_number 19
_symmetry_cell_setting orthorhombic
_symmetry_space_group_name_Hall 'P 2ac 2ab'
_symmetry_space_group_name_H-M 'P 21 21 21'
_atom_sites_solution_hydrogens geom
_atom_sites_solution_primary direct
_atom_sites_solution_secondary difmap
_audit_creation_method SHELXL-97
_cell_angle_alpha 90.00
_cell_angle_beta 90.00
_cell_angle_gamma 90.00
_cell_formula_units_Z 4
_cell_length_a 5.6639(4)
_cell_length_b 18.2454(12)
_cell_length_c 19.7061(13)
_cell_measurement_reflns_used 5449
_cell_measurement_temperature 150(2)
_cell_measurement_theta_max 22.5
_cell_measurement_theta_min 2.35
_cell_volume 2036.4(2)
_computing_cell_refinement 'Bruker SAINT'
_computing_data_collection 'Bruker APEX2'
_computing_data_reduction 'Bruker SAINT'
_computing_molecular_graphics 'Bruker SHELXTL'
_computing_publication_material 'Bruker SHELXTL'
_computing_structure_refinement 'SHELXL-97 (Sheldrick, 1997)'
_computing_structure_solution 'SHELXS-97 (Sheldrick, 1990)'
_diffrn_ambient_temperature 150(2)
_diffrn_measured_fraction_theta_full .994
_diffrn_measured_fraction_theta_max .994
_diffrn_measurement_device_type 'Bruker APEX-II CCD'
_diffrn_measurement_method '\f and \w scans'
_diffrn_radiation_monochromator graphite
_diffrn_radiation_source 'fine-focus sealed tube'
_diffrn_radiation_type MoK\a
_diffrn_radiation_wavelength 0.71073
_diffrn_reflns_av_R_equivalents 0.0503
_diffrn_reflns_av_sigmaI/netI 0.0346
_diffrn_reflns_limit_h_max 6
_diffrn_reflns_limit_h_min -6
_diffrn_reflns_limit_k_max 19
_diffrn_reflns_limit_k_min -19
_diffrn_reflns_limit_l_max 21
_diffrn_reflns_limit_l_min -20
_diffrn_reflns_number 20108
_diffrn_reflns_theta_full 22.62
_diffrn_reflns_theta_max 22.62
_diffrn_reflns_theta_min 1.52
_exptl_absorpt_coefficient_mu 0.286
_exptl_absorpt_correction_T_max 0.9920
_exptl_absorpt_correction_T_min 0.9676
_exptl_absorpt_correction_type multi-scan
_exptl_absorpt_process_details 'SADABS (Sheldrick, 1996)'
_exptl_crystal_colour orange
_exptl_crystal_density_diffrn 1.411
_exptl_crystal_description plate
_exptl_crystal_F_000 904
_exptl_crystal_size_max 0.12
_exptl_crystal_size_mid 0.09
_exptl_crystal_size_min 0.03
_refine_diff_density_max .249
_refine_diff_density_min -.279
_refine_diff_density_rms .043
_refine_ls_abs_structure_details 'Flack H D (1983), Acta Cryst. A39, 876-881'
_refine_ls_abs_structure_Flack 0.64(10)
_refine_ls_extinction_method none
_refine_ls_goodness_of_fit_ref 0.992
_refine_ls_hydrogen_treatment constr
_refine_ls_matrix_type full
_refine_ls_number_parameters 274
_refine_ls_number_reflns 2683
_refine_ls_number_restraints 0
_refine_ls_restrained_S_all 0.992
_refine_ls_R_factor_all 0.0451
_refine_ls_R_factor_gt 0.0351
_refine_ls_shift/su_max 0.003
_refine_ls_shift/su_mean 0.000
_refine_ls_structure_factor_coef Fsqd
_refine_ls_weighting_details 'calc w=1/[\s^2^(Fo^2^)+(0.0568P)^2^+0.5888P] where P=(Fo^2^+2Fc^2^)/3'
_refine_ls_weighting_scheme calc
_refine_ls_wR_factor_gt 0.0836
_refine_ls_wR_factor_ref 0.0884
_reflns_number_gt 2373
_reflns_number_total 2683
_reflns_threshold_expression >2sigma(I)
_cod_data_source_file ic201983n_si_001_1.cif
_cod_data_source_block b10046c
_cod_database_code 4327171

loop_
_symmetry_equiv_pos_as_xyz
'x, y, z'
'x+1/2, -y+1/2, -z'
'-x, y+1/2, -z+1/2'
'-x+1/2, -y, z+1/2'

loop_
_atom_site_label
_atom_site_type_symbol
_atom_site_fract_x
_atom_site_fract_y
_atom_site_fract_z
_atom_site_U_iso_or_equiv
_atom_site_adp_type
_atom_site_occupancy
_atom_site_symmetry_multiplicity
_atom_site_calc_flag
_atom_site_refinement_flags
S1 S 0.26703(18) 0.77248(4) 0.15006(4) 0.0272(2) Uani 1 1 d .
S2 S 0.26138(19) 0.96593(4) 0.13081(4) 0.0308(2) Uani 1 1 d .
O1 O 0.8974(4) 0.60062(13) 0.50437(12) 0.0328(6) Uani 1 1 d .
O2 O 0.8882(5) 1.16110(13) 0.49985(12) 0.0346(6) Uani 1 1 d .
C1 C 0.6838(7) 0.5885(2) 0.53940(19) 0.0419(11) Uani 1 1 d .
H1A H 0.6473 0.6313 0.5676 0.063 Uiso 1 1 calc R
H1B H 0.6995 0.5451 0.5683 0.063 Uiso 1 1 calc R
H1C H 0.5561 0.5807 0.5066 0.063 Uiso 1 1 calc R
C2 C 0.8988(6) 0.65563(17) 0.45693(16) 0.0229(8) Uani 1 1 d .
C3 C 0.7222(7) 0.70642(16) 0.44701(15) 0.0213(8) Uani 1 1 d .
H3 H 0.5857 0.7060 0.4750 0.026 Uiso 1 1 calc R
C4 C 0.7450(7) 0.75877(15) 0.39526(15) 0.0218(7) Uani 1 1 d .
H4 H 0.6232 0.7939 0.3887 0.026 Uiso 1 1 calc R
C5 C 0.9400(6) 0.76014(16) 0.35405(15) 0.0183(7) Uani 1 1 d .
N1 N 0.9716(5) 0.81335(14) 0.30220(14) 0.0233(7) Uani 1 1 d .
H6 H 1.1170 0.8264 0.2921 0.028 Uiso 1 1 calc R
C12 C 0.7866(6) 0.84650(16) 0.26605(15) 0.0207(8) Uani 1 1 d .
C11 C 0.7870(6) 0.92136(16) 0.25650(15) 0.0215(8) Uani 1 1 d .
N2 N 0.9741(5) 0.96435(14) 0.28518(14) 0.0243(7) Uani 1 1 d .
H9 H 1.1182 0.9592 0.2692 0.029 Uiso 1 1 calc R
C6 C 0.9337(6) 1.01434(16) 0.33794(16) 0.0209(8) Uani 1 1 d .
C20 C 1.0996(6) 1.07018(16) 0.34835(17) 0.0227(8) Uani 1 1 d .
H11 H 1.2279 1.0756 0.3177 0.027 Uiso 1 1 calc R
C21 C 1.0781(6) 1.11749(18) 0.40294(16) 0.0230(8) Uani 1 1 d .
H12 H 1.1928 1.1548 0.4096 0.028 Uiso 1 1 calc R
C9 C 0.8921(6) 1.11119(17) 0.44789(16) 0.0227(8) Uani 1 1 d .
C10 C 0.6901(7) 1.1609(2) 0.54350(19) 0.0416(11) Uani 1 1 d .
H14A H 0.5465 1.1698 0.5170 0.062 Uiso 1 1 calc R
H14B H 0.7080 1.1996 0.5776 0.062 Uiso 1 1 calc R
H14C H 0.6783 1.1132 0.5662 0.062 Uiso 1 1 calc R
C23 C 1.0992(6) 0.65715(18) 0.41556(17) 0.0260(8) Uani 1 1 d .
H15 H 1.2229 0.6228 0.4225 0.031 Uiso 1 1 calc R
C22 C 1.1169(6) 0.70891(17) 0.36452(17) 0.0238(8) Uani 1 1 d .
H16 H 1.2525 0.7093 0.3362 0.029 Uiso 1 1 calc R
C13 C 0.6147(6) 0.80274(17) 0.23175(16) 0.0191(8) Uani 1 1 d .
C16 C 0.5936(6) 0.72454(17) 0.22913(16) 0.0222(8) Uani 1 1 d .
H18 H 0.6933 0.6922 0.2537 0.027 Uiso 1 1 calc R
C15 C 0.4175(6) 0.70156(18) 0.18810(17) 0.0263(9) Uani 1 1 d .
H19 H 0.3804 0.6514 0.1810 0.032 Uiso 1 1 calc R
C14 C 0.4456(6) 0.83648(17) 0.19027(16) 0.0217(8) Uani 1 1 d .
C25 C 0.4454(6) 0.91350(17) 0.18181(16) 0.0205(8) Uani 1 1 d .
C17 C 0.4069(7) 1.04435(19) 0.15628(18) 0.0333(9) Uani 1 1 d .
H22 H 0.3641 1.0920 0.1413 0.040 Uiso 1 1 calc R
C18 C 0.5859(7) 1.03175(18) 0.19911(17) 0.0289(9) Uani 1 1 d .
H23 H 0.6835 1.0693 0.2173 0.035 Uiso 1 1 calc R
C19 C 0.6144(6) 0.95530(17) 0.21460(16) 0.0227(8) Uani 1 1 d .
C8 C 0.7247(7) 1.05638(17) 0.43762(16) 0.0263(8) Uani 1 1 d .
H25 H 0.5965 1.0515 0.4684 0.032 Uiso 1 1 calc R
C7 C 0.7435(8) 1.00853(16) 0.38248(16) 0.0240(8) Uani 1 1 d .
H26 H 0.6265 0.9720 0.3754 0.029 Uiso 1 1 calc R

loop_
_atom_site_aniso_label
_atom_site_aniso_U_11
_atom_site_aniso_U_22
_atom_site_aniso_U_33
_atom_site_aniso_U_23
_atom_site_aniso_U_13
_atom_site_aniso_U_12
S1 0.0265(5) 0.0280(4) 0.0272(5) -0.0021(4) -0.0038(5) -0.0023(5)
S2 0.0308(5) 0.0309(5) 0.0308(5) 0.0075(4) -0.0034(5) 0.0037(5)
O1 0.0261(14) 0.0332(15) 0.0391(16) 0.0179(12) 0.0059(13) 0.0023(12)
O2 0.0331(15) 0.0372(14) 0.0337(15) -0.0120(12) 0.0064(13) -0.0037(13)
C1 0.049(3) 0.041(2) 0.036(2) 0.0195(18) 0.010(2) 0.003(2)
C2 0.026(2) 0.0197(17) 0.0235(19) 0.0006(15) -0.0001(17) -0.0053(17)
C3 0.0169(19) 0.0231(17) 0.0238(18) -0.0027(13) 0.0015(16) 0.0001(17)
C4 0.0167(18) 0.0182(15) 0.0306(19) -0.0036(14) -0.0036(18) 0.0024(18)
C5 0.0188(19) 0.0162(16) 0.0199(18) 0.0005(14) -0.0019(15) -0.0003(15)
N1 0.0143(16) 0.0295(16) 0.0262(16) 0.0086(13) 0.0012(13) -0.0012(13)
C12 0.023(2) 0.0225(17) 0.0162(17) 0.0005(14) 0.0033(16) -0.0023(16)
C11 0.018(2) 0.0238(17) 0.0227(18) -0.0027(14) 0.0032(16) -0.0030(17)
N2 0.0145(16) 0.0257(15) 0.0327(18) -0.0058(13) 0.0046(13) -0.0007(13)
C6 0.025(2) 0.0188(18) 0.0184(19) 0.0051(14) -0.0028(17) 0.0013(16)
C20 0.0189(19) 0.0224(18) 0.027(2) 0.0039(15) -0.0008(17) -0.0029(16)
C21 0.0199(19) 0.0206(17) 0.029(2) 0.0020(15) -0.0062(16) -0.0048(16)
C9 0.0240(19) 0.0210(18) 0.023(2) -0.0014(15) -0.0018(16) -0.0002(17)
C10 0.033(3) 0.057(2) 0.035(2) -0.0153(19) 0.0034(19) 0.004(2)
C23 0.020(2) 0.0253(18) 0.033(2) 0.0002(16) -0.0031(18) 0.0048(16)
C22 0.0159(19) 0.0275(19) 0.028(2) 0.0004(15) 0.0042(16) 0.0019(15)
C13 0.0169(19) 0.0214(18) 0.0191(18) 0.0000(14) 0.0030(15) 0.0011(16)
C16 0.025(2) 0.0195(19) 0.0223(19) 0.0004(15) 0.0019(16) 0.0007(16)
C15 0.028(2) 0.0200(17) 0.031(2) -0.0009(15) -0.0006(18) -0.0054(17)
C14 0.022(2) 0.0244(19) 0.0190(18) -0.0021(15) 0.0052(16) -0.0019(16)
C25 0.018(2) 0.0262(19) 0.0170(18) 0.0029(14) 0.0030(15) 0.0024(16)
C17 0.039(2) 0.0241(19) 0.037(2) 0.0075(17) -0.001(2) 0.0019(19)
C18 0.033(2) 0.0228(19) 0.031(2) 0.0014(16) 0.0052(19) -0.0044(18)
C19 0.025(2) 0.0214(18) 0.0216(19) 0.0023(15) 0.0074(17) -0.0010(16)
C8 0.024(2) 0.0308(19) 0.0244(18) 0.0026(15) 0.0036(18) -0.0005(19)
C7 0.0204(19) 0.0234(16) 0.0281(19) 0.0032(14) -0.0031(19) -0.0021(18)

loop_
_atom_type_symbol
_atom_type_description
_atom_type_scat_dispersion_real
_atom_type_scat_dispersion_imag
_atom_type_scat_source
C C .0033 .0016 'International Tables Vol C Tables 4.2.6.8 and 6.1.1.4'
H H .0000 .0000 'International Tables Vol C Tables 4.2.6.8 and 6.1.1.4'
N N .0061 .0033 'International Tables Vol C Tables 4.2.6.8 and 6.1.1.4'
S S .1246 .1234 'International Tables Vol C Tables 4.2.6.8 and 6.1.1.4'
O O .0106 .0060 'International Tables Vol C Tables 4.2.6.8 and 6.1.1.4'

loop_
_geom_angle_atom_site_label_1
_geom_angle_atom_site_label_2
_geom_angle_atom_site_label_3
_geom_angle
C15 S1 C14 91.06(16)
C17 S2 C25 90.10(17)
C2 O1 C1 116.9(3)
C9 O2 C10 117.7(3)
O1 C1 H1A 109.5
O1 C1 H1B 109.5
H1A C1 H1B 109.5
O1 C1 H1C 109.5
H1A C1 H1C 109.5
H1B C1 H1C 109.5
O1 C2 C3 125.8(3)
O1 C2 C23 114.6(3)
C3 C2 C23 119.6(3)
C2 C3 C4 119.6(3)
C2 C3 H3 120.2
C4 C3 H3 120.2
C5 C4 C3 121.1(3)
C5 C4 H4 119.4
C3 C4 H4 119.4
C4 C5 C22 118.8(3)
C4 C5 N1 122.7(3)
C22 C5 N1 118.5(3)
C12 N1 C5 124.4(3)
C12 N1 H6 117.8
C5 N1 H6 117.8
C11 C12 N1 119.7(3)
C11 C12 C13 119.3(3)
N1 C12 C13 120.5(3)
C12 C11 C19 120.6(3)
C12 C11 N2 119.3(3)
C19 C11 N2 119.9(3)
C6 N2 C11 121.8(3)
C6 N2 H9 119.1
C11 N2 H9 119.1
C7 C6 C20 118.8(3)
C7 C6 N2 122.9(3)
C20 C6 N2 118.2(3)
C21 C20 C6 120.5(3)
C21 C20 H11 119.7
C6 C20 H11 119.7
C9 C21 C20 120.9(3)
C9 C21 H12 119.6
C20 C21 H12 119.6
O2 C9 C21 115.9(3)
O2 C9 C8 125.1(3)
C21 C9 C8 119.1(3)
O2 C10 H14A 109.5
O2 C10 H14B 109.5
H14A C10 H14B 109.5
O2 C10 H14C 109.5
H14A C10 H14C 109.5
H14B C10 H14C 109.5
C22 C23 C2 119.7(3)
C22 C23 H15 120.1
C2 C23 H15 120.1
C23 C22 C5 121.1(3)
C23 C22 H16 119.4
C5 C22 H16 119.4
C14 C13 C12 119.7(3)
C14 C13 C16 111.1(3)
C12 C13 C16 129.1(3)
C15 C16 C13 113.1(3)
C15 C16 H18 123.5
C13 C16 H18 123.5
C16 C15 S1 113.1(3)
C16 C15 H19 123.4
S1 C15 H19 123.4
C13 C14 C25 120.3(3)
C13 C14 S1 111.6(2)
C25 C14 S1 127.9(3)
C19 C25 C14 119.5(3)
C19 C25 S2 112.5(2)
C14 C25 S2 128.0(3)
C18 C17 S2 113.7(3)
C18 C17 H22 123.1
S2 C17 H22 123.1
C17 C18 C19 112.7(3)
C17 C18 H23 123.7
C19 C18 H23 123.7
C25 C19 C11 120.4(3)
C25 C19 C18 111.0(3)
C11 C19 C18 128.6(3)
C9 C8 C7 120.6(3)
C9 C8 H25 119.7
C7 C8 H25 119.7
C6 C7 C8 120.1(3)
C6 C7 H26 120.0
C8 C7 H26 120.0

loop_
_geom_bond_atom_site_label_1
_geom_bond_atom_site_label_2
_geom_bond_distance
S1 C15 1.721(4)
S1 C14 1.736(3)
S2 C17 1.726(4)
S2 C25 1.735(3)
O1 C2 1.372(4)
O1 C1 1.410(4)
O2 C9 1.370(4)
O2 C10 1.414(4)
C1 H1A 0.9800
C1 H1B 0.9800
C1 H1C 0.9800
C2 C3 1.377(5)
C2 C23 1.398(5)
C3 C4 1.403(4)
C3 H3 0.9500
C4 C5 1.371(5)
C4 H4 0.9500
C5 C22 1.385(5)
C5 N1 1.421(4)
N1 C12 1.404(4)
N1 H6 0.8800
C12 C11 1.379(4)
C12 C13 1.429(5)
C11 C19 1.422(5)
C11 N2 1.434(4)
N2 C6 1.402(4)
N2 H9 0.8800
C6 C7 1.394(5)
C6 C20 1.401(4)
C20 C21 1.385(5)
C20 H11 0.9500
C21 C9 1.381(5)
C21 H12 0.9500
C9 C8 1.393(5)
C10 H14A 0.9800
C10 H14B 0.9800
C10 H14C 0.9800
C23 C22 1.383(4)
C23 H15 0.9500
C22 H16 0.9500
C13 C14 1.402(5)
C13 C16 1.433(4)
C16 C15 1.351(5)
C16 H18 0.9500
C15 H19 0.9500
C14 C25 1.415(4)
C25 C19 1.384(5)
C17 C18 1.339(5)
C17 H22 0.9500
C18 C19 1.437(5)
C18 H23 0.9500
C8 C7 1.398(4)
C8 H25 0.9500
C7 H26 0.9500

loop_
_cod_related_entry_id
_cod_related_entry_database
_cod_related_entry_code
1 ChemSpider 30661188
